data_4062236
loop_
_publ_author_name
'Haley, Michael M.'
'Gilbertson, Robert D.'
'Lau, Thomas L.S'
'Lanza, Seren'
'Wu, He-Ping'
'Weakley, Timothy J.R.'

_publ_section_title
;
Synthesis, structure, and spectroscopy of a family of iridabenzenes
generated by the reaction of Vaska-type complexes with a nucleophilic
3-vinyl-1-cyclopropene.
;
_journal_name_full Organometallics
_journal_year 2003
_chemical_formula_moiety 'C30 H43 Ir O P2 '
_chemical_formula_sum 'C30 H43 Ir O P2'
_chemical_formula_weight 673.84
_space_group_IT_number 15
_symmetry_cell_setting monoclinic
_symmetry_space_group_name_Hall '-C 2yc'
_symmetry_space_group_name_H-M 'C 1 2/c 1'
_cell_angle_alpha 90
_cell_angle_beta 95.615(9)
_cell_angle_gamma 90
_cell_formula_units_Z 8
_cell_length_a 35.155(4)
_cell_length_b 10.976(1)
_cell_length_c 15.391(2)
_cell_measurement_temperature 296
_cell_volume 5911(1)
_diffrn_ambient_temperature 296
_exptl_crystal_density_diffrn 1.514
_cod_original_sg_symbol_H-M 'C 2/c'
_cod_original_formula_sum 'C30 H43 Ir O P2 '
_cod_database_code 4062236

loop_
_symmetry_equiv_pos_as_xyz
'  +x,  +y,  +z'
'1/2+x,1/2+y,  +z'
'  -x,  +y,1/2-z'
1/2-x,1/2+y,1/2-z
'  -x,  -y,  -z'
'1/2-x,1/2-y,  -z'
'  +x,  -y,1/2+z'
1/2+x,1/2-y,1/2+z

loop_
_atom_site_label
_atom_site_fract_x
_atom_site_fract_y
_atom_site_fract_z
_atom_site_U_iso_or_equiv
_atom_site_occupancy
_atom_site_refinement_flags
_atom_site_adp_type
_atom_site_calc_flag
_atom_site_calc_attached_atom
Ir 0.638034(10) 0.59491(4) 0.70704(2) 0.03920(10) 1.000 . Uani d ?
P(1) 0.60766(8) 0.6863(3) 0.81434(17) 0.0580(9) 1.000 . Uani d ?
P(2) 0.68219(8) 0.7421(3) 0.6666(2) 0.0562(9) 1.000 . Uani d ?
O 0.7043(2) 0.4845(7) 0.8221(5) 0.068(3) 1.000 . Uani d ?
C(1) 0.6092(2) 0.4331(8) 0.6912(5) 0.038(3) 1.000 . Uani d ?
C(2) 0.5757(2) 0.4090(10) 0.6337(6) 0.045(3) 1.000 . Uani d ?
C(3) 0.5576(3) 0.4962(11) 0.5808(6) 0.055(4) 1.000 . Uani d ?
C(4) 0.5698(3) 0.6136(11) 0.5656(6) 0.060(4) 1.000 . Uani d ?
C(5) 0.6027(3) 0.6622(10) 0.6086(7) 0.053(3) 1.000 . Uani d ?
C(6) 0.6780(3) 0.5235(9) 0.7808(6) 0.047(3) 1.000 . Uani d ?
C(7) 0.6227(3) 0.3307(8) 0.7499(6) 0.038(3) 1.000 . Uani d ?
C(8) 0.6563(3) 0.2661(9) 0.7415(7) 0.054(3) 1.000 . Uani d ?
C(9) 0.6680(3) 0.1724(10) 0.7963(9) 0.074(4) 1.000 . Uani d ?
C(10) 0.6468(4) 0.1403(11) 0.8631(8) 0.078(5) 1.000 . Uani d ?
C(11) 0.6135(4) 0.2031(11) 0.8733(8) 0.074(4) 1.000 . Uani d ?
C(12) 0.6012(3) 0.2959(10) 0.8159(7) 0.060(4) 1.000 . Uani d ?
C(13) 0.5582(3) 0.2845(10) 0.6261(6) 0.056(3) 1.000 . Uani d ?
C(14) 0.5783(3) 0.1863(10) 0.5979(7) 0.061(4) 1.000 . Uani d ?
C(15) 0.5616(4) 0.0729(12) 0.5830(10) 0.095(6) 1.000 . Uani d ?
C(16) 0.5242(5) 0.0564(14) 0.5987(11) 0.108(7) 1.000 . Uani d ?
C(17) 0.5041(4) 0.1530(17) 0.6268(11) 0.113(7) 1.000 . Uani d ?
C(18) 0.5206(3) 0.2651(12) 0.6423(8) 0.075(4) 1.000 . Uani d ?
C(19) 0.6040(6) 0.8388(19) 0.8294(13) 0.095(6) 0.707 . Uiso d ?
C(20) 0.5798(5) 0.8826(15) 0.7615(10) 0.110(5) 1.000 . Uiso d ?
C(21) 0.5555(6) 0.6308(18) 0.8020(12) 0.075(6) 0.691 . Uiso d ?
C(22) 0.5288(5) 0.6850(18) 0.8713(12) 0.106(6) 0.800 . Uiso d ?
C(23) 0.6214(5) 0.6132(16) 0.9285(10) 0.083(5) 0.777 . Uiso d ?
C(24) 0.6598(4) 0.6758(12) 0.9685(8) 0.083(4) 1.000 . Uiso d ?
C(25) 0.6979(4) 0.6970(12) 0.5570(8) 0.082(5) 1.000 . Uani d ?
C(26) 0.7185(4) 0.5834(13) 0.5587(9) 0.107(6) 1.000 . Uani d ?
C(27) 0.7282(3) 0.7565(12) 0.7287(9) 0.095(5) 1.000 . Uani d ?
C(28) 0.7281(4) 0.8141(14) 0.8183(8) 0.130(7) 1.000 . Uani d ?
C(29) 0.6664(3) 0.8974(10) 0.6436(8) 0.071(4) 1.000 . Uani d ?
C(30) 0.6940(4) 0.9871(10) 0.6045(8) 0.086(5) 1.000 . Uani d ?
C(31) 0.6413(8) 0.780(3) 0.9056(18) 0.102(9) 0.527 . Uiso d ?
C(32) 0.5581(10) 0.902(3) 0.837(2) 0.110(11) 0.450 . Uiso d ?
C(33) 0.5782(8) 0.613(3) 0.8760(17) 0.064(7) 0.416 . Uiso d ?
C(34) 0.5428(8) 0.573(3) 0.8174(19) 0.098(10) 0.533 . Uiso d ?
H(1) 0.5336 0.4733 0.5512 0.066 1.000 . Uiso c ?
H(2) 0.5552 0.6623 0.5237 0.072 1.000 . Uiso c ?
H(3) 0.6096 0.7401 0.5884 0.063 1.000 . Uiso c ?
H(4) 0.6716 0.2878 0.6963 0.065 1.000 . Uiso c ?
H(5) 0.6908 0.1293 0.7884 0.089 1.000 . Uiso c ?
H(6) 0.6548 0.0758 0.9017 0.093 1.000 . Uiso c ?
H(7) 0.5989 0.1830 0.9199 0.089 1.000 . Uiso c ?
H(8) 0.5777 0.3359 0.8219 0.072 1.000 . Uiso c ?
H(9) 0.6044 0.1969 0.5885 0.073 1.000 . Uiso c ?
H(10) 0.5759 0.0076 0.5618 0.113 1.000 . Uiso c ?
H(11) 0.5125 -0.0213 0.5906 0.129 1.000 . Uiso c ?
H(12) 0.4780 0.1420 0.6356 0.135 1.000 . Uiso c ?
H(13) 0.5062 0.3294 0.6642 0.090 1.000 . Uiso c ?
H(14) 0.6758 0.6895 0.5166 0.098 1.000 . Uiso c ?
H(15) 0.7139 0.7593 0.5382 0.098 1.000 . Uiso c ?
H(16) 0.7028 0.5200 0.5774 0.128 1.000 . Uiso c ?
H(17) 0.7254 0.5654 0.5020 0.128 1.000 . Uiso c ?
H(18) 0.7409 0.5899 0.5982 0.128 1.000 . Uiso c ?
H(19) 0.7389 0.6773 0.7362 0.114 1.000 . Uiso c ?
H(20) 0.7439 0.8051 0.6958 0.114 1.000 . Uiso c ?
H(21) 0.7534 0.8178 0.8457 0.157 1.000 . Uiso c ?
H(22) 0.7178 0.8941 0.8125 0.157 1.000 . Uiso c ?
H(23) 0.7128 0.7663 0.8529 0.157 1.000 . Uiso c ?
H(24) 0.6441 0.8926 0.6035 0.086 1.000 . Uiso c ?
H(25) 0.6600 0.9315 0.6970 0.086 1.000 . Uiso c ?
H(26) 0.7165 0.9953 0.6435 0.103 1.000 . Uiso c ?
H(27) 0.7005 0.9571 0.5500 0.103 1.000 . Uiso c ?
H(28) 0.6819 1.0642 0.5962 0.103 1.000 . Uiso c ?

loop_
_atom_site_aniso_label
_atom_site_aniso_U_11
_atom_site_aniso_U_22
_atom_site_aniso_U_33
_atom_site_aniso_U_12
_atom_site_aniso_U_13
_atom_site_aniso_U_23
Ir 0.03268(18) 0.0401(2) 0.04529(19) 0.0016(2) 0.00606(13) 0.0027(3)
P(1) 0.0471(16) 0.081(2) 0.0463(16) 0.0175(16) 0.0055(12) -0.0068(15)
P(2) 0.0462(16) 0.0490(18) 0.0746(19) -0.0029(14) 0.0125(14) 0.0084(15)
O 0.050(5) 0.067(6) 0.083(6) 0.013(4) -0.014(4) -0.006(5)
C(1) 0.031(5) 0.051(7) 0.033(5) 0.003(4) 0.008(4) -0.011(4)
C(2) 0.029(5) 0.047(6) 0.061(6) 0.001(6) 0.010(4) -0.010(6)
C(3) 0.036(6) 0.081(9) 0.047(6) 0.001(6) 0.000(5) -0.008(6)
C(4) 0.065(7) 0.070(9) 0.044(6) 0.012(7) -0.003(5) 0.002(6)
C(5) 0.037(6) 0.051(7) 0.070(7) -0.004(5) 0.004(5) 0.004(6)
C(6) 0.051(7) 0.045(7) 0.047(6) -0.008(6) 0.006(5) -0.010(5)
C(7) 0.037(5) 0.025(5) 0.050(6) -0.010(4) -0.004(4) -0.001(4)
C(8) 0.046(6) 0.040(6) 0.078(8) -0.006(5) 0.008(5) -0.011(6)
C(9) 0.061(8) 0.037(7) 0.119(11) 0.008(6) -0.018(7) -0.001(7)
C(10) 0.109(11) 0.051(8) 0.067(8) -0.013(8) -0.025(8) 0.007(6)
C(11) 0.101(10) 0.057(8) 0.066(8) -0.013(8) 0.014(7) 0.014(7)
C(12) 0.061(7) 0.047(7) 0.073(8) -0.004(6) 0.005(6) -0.002(6)
C(13) 0.055(7) 0.061(8) 0.050(6) 0.001(6) -0.007(5) -0.010(6)
C(14) 0.069(8) 0.051(7) 0.060(7) -0.003(6) -0.010(6) -0.018(6)
C(15) 0.080(10) 0.068(11) 0.130(13) 0.001(8) -0.015(9) -0.016(9)
C(16) 0.107(14) 0.067(11) 0.141(15) -0.023(10) -0.034(11) -0.013(10)
C(17) 0.059(10) 0.129(15) 0.146(15) -0.042(10) -0.012(9) 0.023(13)
C(18) 0.034(6) 0.080(9) 0.114(10) -0.013(7) 0.015(6) -0.011(8)
C(25) 0.076(9) 0.079(10) 0.095(10) -0.022(8) 0.032(8) 0.006(8)
C(26) 0.098(11) 0.102(13) 0.123(12) 0.002(10) 0.028(9) -0.011(11)
C(27) 0.069(9) 0.089(11) 0.122(12) -0.028(8) -0.011(8) 0.033(9)
C(28) 0.170(17) 0.139(16) 0.084(10) -0.091(14) 0.025(11) -0.038(11)
C(29) 0.070(8) 0.052(7) 0.095(9) -0.002(7) 0.027(7) 0.006(7)
C(30) 0.096(10) 0.047(8) 0.121(11) 0.001(7) 0.040(9) 0.015(8)

loop_
_geom_bond_atom_site_label_1
_geom_bond_atom_site_label_2
_geom_bond_distance
_geom_bond_site_symmetry_1
_geom_bond_site_symmetry_2
_geom_bond_publ_flag
Ir P(1) 2.285(3) . . yes
Ir P(2) 2.366(3) . . yes
Ir C(1) 2.048(9) . . yes
Ir C(5) 2.004(10) . . yes
Ir C(6) 1.887(11) . . yes
P(1) C(19) 1.70(2) . . yes
P(1) C(21) 1.92(2) . . yes
P(1) C(23) 1.950(16) . . yes
P(1) C(31) 2.03(3) . . yes
P(1) C(33) 1.68(3) . . yes
P(2) C(25) 1.890(12) . . yes
P(2) C(27) 1.803(12) . . yes
P(2) C(29) 1.816(11) . . yes
O C(6) 1.154(11) . . yes
C(1) C(2) 1.427(12) . . yes
C(1) C(7) 1.491(12) . . yes
C(2) C(3) 1.372(13) . . yes
C(2) C(13) 1.498(14) . . yes
C(3) C(4) 1.386(14) . . yes
C(3) H(1) 0.95 . . no
C(4) C(5) 1.381(13) . . yes
C(4) H(2) 0.95 . . no
C(5) H(3) 0.95 . . no
C(7) C(8) 1.394(12) . . yes
C(7) C(12) 1.378(13) . . yes
C(8) C(9) 1.368(14) . . yes
C(8) H(4) 0.95 . . no
C(9) C(10) 1.372(16) . . yes
C(9) H(5) 0.95 . . no
C(10) C(11) 1.379(16) . . yes
C(10) H(6) 0.95 . . no
C(11) C(12) 1.390(14) . . yes
C(11) H(7) 0.95 . . no
C(12) H(8) 0.95 . . no
C(13) C(14) 1.381(14) . . yes
C(13) C(18) 1.387(14) . . yes
C(14) C(15) 1.385(15) . . yes
C(14) H(9) 0.95 . . no
C(15) C(16) 1.372(19) . . yes
C(15) H(10) 0.95 . . no
C(16) C(17) 1.367(19) . . yes
C(16) H(11) 0.95 . . no
C(17) C(18) 1.371(18) . . yes
C(17) H(12) 0.95 . . no
C(18) H(13) 0.95 . . no
C(19) C(20) 1.37(2) . . yes
C(19) C(31) 1.79(3) . . yes
C(19) C(32) 1.77(4) . . yes
C(20) C(32) 1.47(3) . . yes
C(21) C(22) 1.60(2) . . yes
C(21) C(33) 1.34(3) . . yes
C(21) C(34) 0.82(3) . . yes
C(22) C(34) 1.59(3) . . yes
C(23) C(24) 1.584(19) . . yes
C(23) C(33) 1.65(3) . . yes
C(24) C(31) 1.59(3) . . yes
C(25) C(26) 1.441(16) . . yes
C(25) H(14) 0.95 . . no
C(25) H(15) 0.95 . . no
C(26) H(16) 0.95 . . no
C(26) H(17) 0.95 . . no
C(26) H(18) 0.95 . . no
C(27) C(28) 1.517(16) . . yes
C(27) H(19) 0.95 . . no
C(27) H(20) 0.95 . . no
C(28) H(21) 0.95 . . no
C(28) H(22) 0.95 . . no
C(28) H(23) 0.95 . . no
C(29) C(30) 1.545(13) . . yes
C(29) H(24) 0.95 . . no
C(29) H(25) 0.95 . . no
C(30) H(26) 0.95 . . no
C(30) H(27) 0.95 . . no
C(30) H(28) 0.95 . . no
C(33) C(34) 1.53(4) . . yes
